data_4305265
loop_
_publ_author_name
'David S. Kuiper'
'Richard E. Douthwaite'
'Ana-Rita Mayol'
'Peter T. Wolczanski'
'Emil B. Lobkovsky'
'Thomas R. Cundari'
'Oanh P. Lam'
'Karsten Meyer'

_publ_section_title
;
Molybdenum and Tungsten Structural Differences are Dependent on ndz2/(n+1)s
Mixing: Comparisons of (silox)3MX/R (M = Mo, W; silox =tBu3SiO)
;
_journal_name_full 'Inorganic Chemistry'
_journal_page_first 7139
_journal_page_last 7153
_journal_paper_doi 10.1021/ic800139c
_journal_volume 47
_journal_year 2008
_chemical_formula_sum 'C36 H81 Cl Mo O3 Si3'
_chemical_formula_weight 777.67
_chemical_name_common 2-Mo
_chemical_name_systematic
; 
 ? 
;
_space_group_IT_number 14
_symmetry_cell_setting monoclinic
_symmetry_space_group_name_Hall '-P 2yn'
_symmetry_space_group_name_H-M 'P 1 21/n 1'
_atom_sites_solution_hydrogens geom
_atom_sites_solution_primary direct
_atom_sites_solution_secondary difmap
_audit_creation_method SHELXL-97
_cell_angle_alpha 90.00
_cell_angle_beta 93.856(1)
_cell_angle_gamma 90.00
_cell_formula_units_Z 4
_cell_length_a 8.6679(4)
_cell_length_b 21.1749(7)
_cell_length_c 24.2812(8)
_cell_measurement_reflns_used 5052
_cell_measurement_temperature 173(2)
_cell_measurement_theta_max 26.51
_cell_measurement_theta_min 2.45
_cell_volume 4446.5(3)
_computing_cell_refinement 'Bruker SAINT+'
_computing_data_collection 'Bruker APEX2'
_computing_data_reduction 'Bruker SAINT+'
_computing_molecular_graphics 'Bruker SHELXTL'
_computing_publication_material 'Bruker SHELXTL'
_computing_structure_refinement 'SHELXL-97 (Sheldrick, 1997)'
_computing_structure_solution 'SHELXS-97 (Sheldrick, 1990)'
_diffrn_ambient_temperature 173(2)
_diffrn_measured_fraction_theta_full 0.985
_diffrn_measured_fraction_theta_max 0.985
_diffrn_measurement_device_type 'Bruker X8 APEX II diffractometer'
_diffrn_measurement_method 'phi and omega scans'
_diffrn_radiation_monochromator graphite
_diffrn_radiation_source 'fine-focus sealed tube'
_diffrn_radiation_type MoK\a
_diffrn_radiation_wavelength 0.71073
_diffrn_reflns_av_R_equivalents 0.0509
_diffrn_reflns_av_sigmaI/netI 0.0810
_diffrn_reflns_limit_h_max 11
_diffrn_reflns_limit_h_min -10
_diffrn_reflns_limit_k_max 28
_diffrn_reflns_limit_k_min -22
_diffrn_reflns_limit_l_max 32
_diffrn_reflns_limit_l_min -28
_diffrn_reflns_number 31393
_diffrn_reflns_theta_full 28.42
_diffrn_reflns_theta_max 28.42
_diffrn_reflns_theta_min 1.28
_exptl_absorpt_coefficient_mu 0.465
_exptl_absorpt_correction_T_max 0.9885
_exptl_absorpt_correction_T_min 0.8731
_exptl_absorpt_correction_type multi-scan
_exptl_absorpt_process_details SADABS
_exptl_crystal_colour blue
_exptl_crystal_density_diffrn 1.162
_exptl_crystal_density_method 'not measured'
_exptl_crystal_description block
_exptl_crystal_F_000 1688
_exptl_crystal_size_max 0.30
_exptl_crystal_size_mid 0.10
_exptl_crystal_size_min 0.05
_refine_diff_density_max 1.166
_refine_diff_density_min -0.761
_refine_diff_density_rms 0.090
_refine_ls_extinction_method none
_refine_ls_goodness_of_fit_ref 1.038
_refine_ls_hydrogen_treatment riding
_refine_ls_matrix_type full
_refine_ls_number_parameters 424
_refine_ls_number_reflns 11023
_refine_ls_number_restraints 0
_refine_ls_restrained_S_all 1.038
_refine_ls_R_factor_all 0.0811
_refine_ls_R_factor_gt 0.0510
_refine_ls_shift/su_max 0.001
_refine_ls_shift/su_mean 0.000
_refine_ls_structure_factor_coef Fsqd
_refine_ls_weighting_details 'calc w=1/[\s^2^(Fo^2^)+(0.0322P)^2^+8.4454P] where P=(Fo^2^+2Fc^2^)/3'
_refine_ls_weighting_scheme calc
_refine_ls_wR_factor_gt 0.1156
_refine_ls_wR_factor_ref 0.1227
_reflns_number_gt 7685
_reflns_number_total 11023
_reflns_threshold_expression >2sigma(I)
_cod_data_source_file ic800139c-file001_2.cif
_cod_data_source_block dk3
_cod_depositor_comments
;
The following automatic conversions were performed:
'_symmetry_cell_setting' value 'Monoclinic' changed to 'monoclinic'
according to '/home/saulius/struct/CIF-dictionaries/cif_core.dic'
dictionary named 'cif_core.dic' version 2.4.1 from 2010-06-29.

Automatic conversion script
Id: cif_fix_enum 1527 2010-12-29 10:47:43Z saulius 
;
_cod_database_code 4305265

loop_
_symmetry_equiv_pos_as_xyz
'x, y, z'
'-x+1/2, y+1/2, -z+1/2'
'-x, -y, -z'
'x-1/2, -y-1/2, z-1/2'

loop_
_atom_site_label
_atom_site_type_symbol
_atom_site_fract_x
_atom_site_fract_y
_atom_site_fract_z
_atom_site_U_iso_or_equiv
_atom_site_adp_type
_atom_site_occupancy
_atom_site_symmetry_multiplicity
_atom_site_calc_flag
_atom_site_refinement_flags
_atom_site_disorder_assembly
_atom_site_disorder_group
Mo1 Mo 0.37980(3) 0.267517(13) 0.194358(11) 0.01775(8) Uani 1 1 d . . .
Cl1 Cl 0.13264(11) 0.23276(5) 0.20539(4) 0.0356(2) Uani 1 1 d . . .
Si1 Si 0.29309(11) 0.40598(4) 0.11875(4) 0.0199(2) Uani 1 1 d . . .
Si2 Si 0.49771(11) 0.28556(4) 0.33470(4) 0.0204(2) Uani 1 1 d . . .
Si3 Si 0.50910(11) 0.13477(4) 0.12454(4) 0.0205(2) Uani 1 1 d . . .
O1 O 0.3523(3) 0.34604(11) 0.15959(9) 0.0231(5) Uani 1 1 d . . .
O2 O 0.4508(3) 0.27085(11) 0.26853(9) 0.0259(5) Uani 1 1 d . . .
O3 O 0.4653(3) 0.20438(10) 0.15208(9) 0.0211(5) Uani 1 1 d . . .
C1 C 0.0758(4) 0.41706(17) 0.12585(15) 0.0275(8) Uani 1 1 d . . .
C2 C -0.0210(5) 0.36434(19) 0.09631(17) 0.0378(10) Uani 1 1 d . . .
H2A H 0.0160 0.3231 0.1099 0.057 Uiso 1 1 calc R . .
H2B H -0.0104 0.3670 0.0564 0.057 Uiso 1 1 calc R . .
H2C H -0.1299 0.3695 0.1038 0.057 Uiso 1 1 calc R . .
C3 C 0.0166(5) 0.48109(19) 0.10191(18) 0.0382(10) Uani 1 1 d . . .
H3A H -0.0962 0.4828 0.1025 0.057 Uiso 1 1 calc R . .
H3B H 0.0459 0.4853 0.0638 0.057 Uiso 1 1 calc R . .
H3C H 0.0627 0.5157 0.1243 0.057 Uiso 1 1 calc R . .
C4 C 0.0369(4) 0.41362(19) 0.18706(16) 0.0326(9) Uani 1 1 d . . .
H4A H -0.0747 0.4191 0.1895 0.049 Uiso 1 1 calc R . .
H4B H 0.0922 0.4472 0.2080 0.049 Uiso 1 1 calc R . .
H4C H 0.0684 0.3724 0.2024 0.049 Uiso 1 1 calc R . .
C5 C 0.3410(4) 0.38047(17) 0.04601(14) 0.0272(8) Uani 1 1 d . . .
C6 C 0.2919(5) 0.31146(18) 0.03678(15) 0.0342(9) Uani 1 1 d . . .
H6A H 0.3200 0.2977 0.0002 0.051 Uiso 1 1 calc R . .
H6B H 0.1798 0.3078 0.0390 0.051 Uiso 1 1 calc R . .
H6C H 0.3447 0.2848 0.0652 0.051 Uiso 1 1 calc R . .
C7 C 0.2583(5) 0.4204(2) -0.00038(15) 0.0375(10) Uani 1 1 d . . .
H7A H 0.2837 0.4651 0.0055 0.056 Uiso 1 1 calc R . .
H7B H 0.1462 0.4146 0.0001 0.056 Uiso 1 1 calc R . .
H7C H 0.2925 0.4069 -0.0362 0.056 Uiso 1 1 calc R . .
C8 C 0.5156(5) 0.3820(2) 0.03813(15) 0.0354(9) Uani 1 1 d . . .
H8A H 0.5352 0.3638 0.0022 0.053 Uiso 1 1 calc R . .
H8B H 0.5707 0.3575 0.0675 0.053 Uiso 1 1 calc R . .
H8C H 0.5521 0.4258 0.0397 0.053 Uiso 1 1 calc R . .
C9 C 0.4145(4) 0.47809(16) 0.14473(15) 0.0257(8) Uani 1 1 d . . .
C10 C 0.4191(5) 0.52924(18) 0.10027(17) 0.0368(9) Uani 1 1 d . . .
H10A H 0.3133 0.5412 0.0877 0.055 Uiso 1 1 calc R . .
H10B H 0.4728 0.5129 0.0690 0.055 Uiso 1 1 calc R . .
H10C H 0.4742 0.5663 0.1157 0.055 Uiso 1 1 calc R . .
C11 C 0.3519(5) 0.50787(18) 0.19650(16) 0.0340(9) Uani 1 1 d . . .
H11A H 0.4224 0.5412 0.2106 0.051 Uiso 1 1 calc R . .
H11B H 0.3437 0.4754 0.2249 0.051 Uiso 1 1 calc R . .
H11C H 0.2495 0.5260 0.1870 0.051 Uiso 1 1 calc R . .
C12 C 0.5820(4) 0.4569(2) 0.16047(17) 0.0364(9) Uani 1 1 d . . .
H12A H 0.6283 0.4403 0.1277 0.055 Uiso 1 1 calc R . .
H12B H 0.5816 0.4239 0.1888 0.055 Uiso 1 1 calc R . .
H12C H 0.6425 0.4931 0.1749 0.055 Uiso 1 1 calc R . .
C13 C 0.4355(5) 0.37069(17) 0.34685(15) 0.0287(8) Uani 1 1 d . . .
C14 C 0.2751(5) 0.3834(2) 0.31759(18) 0.0419(10) Uani 1 1 d . . .
H14A H 0.2474 0.4278 0.3224 0.063 Uiso 1 1 calc R . .
H14B H 0.1980 0.3564 0.3336 0.063 Uiso 1 1 calc R . .
H14C H 0.2781 0.3741 0.2781 0.063 Uiso 1 1 calc R . .
C15 C 0.5460(6) 0.4177(2) 0.32043(19) 0.0457(11) Uani 1 1 d . . .
H15A H 0.5453 0.4097 0.2807 0.069 Uiso 1 1 calc R . .
H15B H 0.6511 0.4122 0.3372 0.069 Uiso 1 1 calc R . .
H15C H 0.5114 0.4611 0.3267 0.069 Uiso 1 1 calc R . .
C16 C 0.4317(6) 0.3890(2) 0.40788(16) 0.0438(11) Uani 1 1 d . . .
H16A H 0.4028 0.4336 0.4107 0.066 Uiso 1 1 calc R . .
H16B H 0.5341 0.3824 0.4266 0.066 Uiso 1 1 calc R . .
H16C H 0.3556 0.3628 0.4253 0.066 Uiso 1 1 calc R . .
C17 C 0.7165(4) 0.2740(2) 0.34254(15) 0.0332(9) Uani 1 1 d . . .
C18 C 0.7938(5) 0.3008(3) 0.29212(18) 0.0518(13) Uani 1 1 d . . .
H18A H 0.7792 0.3467 0.2906 0.078 Uiso 1 1 calc R . .
H18B H 0.7466 0.2816 0.2583 0.078 Uiso 1 1 calc R . .
H18C H 0.9046 0.2911 0.2954 0.078 Uiso 1 1 calc R . .
C19 C 0.7921(5) 0.3048(2) 0.39476(17) 0.0445(11) Uani 1 1 d . . .
H19A H 0.9035 0.2962 0.3971 0.067 Uiso 1 1 calc R . .
H19B H 0.7463 0.2875 0.4273 0.067 Uiso 1 1 calc R . .
H19C H 0.7749 0.3506 0.3932 0.067 Uiso 1 1 calc R . .
C20 C 0.7591(5) 0.2030(2) 0.34582(19) 0.0470(11) Uani 1 1 d . . .
H20A H 0.7098 0.1809 0.3138 0.070 Uiso 1 1 calc R . .
H20B H 0.7228 0.1849 0.3798 0.070 Uiso 1 1 calc R . .
H20C H 0.8716 0.1982 0.3459 0.070 Uiso 1 1 calc R . .
C21 C 0.3855(4) 0.22704(18) 0.37738(14) 0.0285(8) Uani 1 1 d . . .
C22 C 0.3850(5) 0.16058(19) 0.35384(18) 0.0432(11) Uani 1 1 d . . .
H22A H 0.3314 0.1321 0.3780 0.065 Uiso 1 1 calc R . .
H22B H 0.4917 0.1462 0.3513 0.065 Uiso 1 1 calc R . .
H22C H 0.3315 0.1606 0.3170 0.065 Uiso 1 1 calc R . .
C23 C 0.2133(5) 0.2459(2) 0.37732(18) 0.0380(10) Uani 1 1 d . . .
H23A H 0.1693 0.2490 0.3392 0.057 Uiso 1 1 calc R . .
H23B H 0.2044 0.2867 0.3958 0.057 Uiso 1 1 calc R . .
H23C H 0.1570 0.2137 0.3970 0.057 Uiso 1 1 calc R . .
C24 C 0.4490(5) 0.2254(2) 0.43802(15) 0.0403(10) Uani 1 1 d . . .
H24A H 0.4569 0.2685 0.4525 0.060 Uiso 1 1 calc R . .
H24B H 0.5515 0.2057 0.4405 0.060 Uiso 1 1 calc R . .
H24C H 0.3789 0.2008 0.4598 0.060 Uiso 1 1 calc R . .
C25 C 0.5962(5) 0.08484(18) 0.18492(15) 0.0326(9) Uani 1 1 d . . .
C26 C 0.6015(6) 0.0140(2) 0.1716(2) 0.0515(13) Uani 1 1 d . . .
H26A H 0.6465 -0.0090 0.2038 0.077 Uiso 1 1 calc R . .
H26B H 0.6651 0.0072 0.1402 0.077 Uiso 1 1 calc R . .
H26C H 0.4964 -0.0014 0.1622 0.077 Uiso 1 1 calc R . .
C27 C 0.7607(5) 0.1068(2) 0.20384(17) 0.0479(12) Uani 1 1 d . . .
H27A H 0.7602 0.1524 0.2107 0.072 Uiso 1 1 calc R . .
H27B H 0.8311 0.0973 0.1750 0.072 Uiso 1 1 calc R . .
H27C H 0.7955 0.0846 0.2379 0.072 Uiso 1 1 calc R . .
C28 C 0.4997(5) 0.0937(2) 0.23528(16) 0.0423(11) Uani 1 1 d . . .
H28A H 0.3937 0.0791 0.2262 0.063 Uiso 1 1 calc R . .
H28B H 0.4980 0.1385 0.2453 0.063 Uiso 1 1 calc R . .
H28C H 0.5457 0.0691 0.2664 0.063 Uiso 1 1 calc R . .
C29 C 0.3203(4) 0.09948(17) 0.09187(16) 0.0304(8) Uani 1 1 d . . .
C30 C 0.2133(5) 0.07509(19) 0.13535(19) 0.0430(11) Uani 1 1 d . . .
H30A H 0.1939 0.1091 0.1614 0.064 Uiso 1 1 calc R . .
H30B H 0.2629 0.0395 0.1554 0.064 Uiso 1 1 calc R . .
H30C H 0.1151 0.0612 0.1170 0.064 Uiso 1 1 calc R . .
C31 C 0.3509(5) 0.0452(2) 0.0519(2) 0.0492(12) Uani 1 1 d . . .
H31A H 0.2522 0.0293 0.0353 0.074 Uiso 1 1 calc R . .
H31B H 0.4058 0.0110 0.0721 0.074 Uiso 1 1 calc R . .
H31C H 0.4140 0.0607 0.0227 0.074 Uiso 1 1 calc R . .
C32 C 0.2245(5) 0.1511(2) 0.05955(17) 0.0375(10) Uani 1 1 d . . .
H32A H 0.1344 0.1316 0.0398 0.056 Uiso 1 1 calc R . .
H32B H 0.2889 0.1714 0.0330 0.056 Uiso 1 1 calc R . .
H32C H 0.1899 0.1827 0.0854 0.056 Uiso 1 1 calc R . .
C33 C 0.6583(4) 0.15352(18) 0.07178(14) 0.0280(8) Uani 1 1 d . . .
C34 C 0.7510(5) 0.0940(2) 0.05692(16) 0.0377(10) Uani 1 1 d . . .
H34A H 0.6793 0.0610 0.0431 0.057 Uiso 1 1 calc R . .
H34B H 0.8110 0.0787 0.0899 0.057 Uiso 1 1 calc R . .
H34C H 0.8213 0.1047 0.0284 0.057 Uiso 1 1 calc R . .
C35 C 0.5840(5) 0.1805(2) 0.01756(15) 0.0405(10) Uani 1 1 d . . .
H35A H 0.6652 0.1933 -0.0063 0.061 Uiso 1 1 calc R . .
H35B H 0.5204 0.2172 0.0256 0.061 Uiso 1 1 calc R . .
H35C H 0.5188 0.1481 -0.0012 0.061 Uiso 1 1 calc R . .
C36 C 0.7723(5) 0.2046(2) 0.09477(18) 0.0408(10) Uani 1 1 d . . .
H36A H 0.8301 0.1886 0.1279 0.061 Uiso 1 1 calc R . .
H36B H 0.7146 0.2425 0.1042 0.061 Uiso 1 1 calc R . .
H36C H 0.8445 0.2153 0.0668 0.061 Uiso 1 1 calc R . .

loop_
_atom_site_aniso_label
_atom_site_aniso_U_11
_atom_site_aniso_U_22
_atom_site_aniso_U_33
_atom_site_aniso_U_23
_atom_site_aniso_U_13
_atom_site_aniso_U_12
Mo1 0.02135(15) 0.01643(14) 0.01520(13) -0.00019(12) -0.00081(10) 0.00286(12)
Cl1 0.0247(5) 0.0371(5) 0.0452(5) -0.0036(5) 0.0051(4) -0.0045(4)
Si1 0.0211(5) 0.0163(4) 0.0221(5) 0.0033(4) -0.0010(4) 0.0020(4)
Si2 0.0211(5) 0.0231(5) 0.0170(4) -0.0010(4) -0.0003(3) 0.0000(4)
Si3 0.0238(5) 0.0169(5) 0.0213(5) -0.0008(4) 0.0042(4) 0.0025(4)
O1 0.0267(14) 0.0190(12) 0.0233(12) 0.0028(10) -0.0003(10) 0.0035(10)
O2 0.0325(14) 0.0250(13) 0.0199(11) -0.0012(11) -0.0003(10) 0.0050(11)
O3 0.0262(13) 0.0173(11) 0.0200(11) -0.0020(10) 0.0029(9) 0.0036(10)
C1 0.0222(19) 0.0268(19) 0.0333(19) 0.0043(16) 0.0003(15) 0.0023(15)
C2 0.025(2) 0.039(2) 0.048(2) 0.000(2) -0.0072(18) -0.0043(18)
C3 0.028(2) 0.037(2) 0.050(2) 0.013(2) -0.0001(18) 0.0079(18)
C4 0.024(2) 0.032(2) 0.042(2) 0.0039(18) 0.0087(16) 0.0024(16)
C5 0.032(2) 0.0278(19) 0.0216(17) -0.0001(16) -0.0011(15) 0.0040(16)
C6 0.043(2) 0.032(2) 0.0271(19) -0.0057(17) -0.0042(17) 0.0021(18)
C7 0.042(3) 0.043(2) 0.0275(19) 0.0079(18) -0.0005(17) 0.0048(19)
C8 0.039(2) 0.042(2) 0.0263(19) -0.0007(18) 0.0100(16) 0.0056(19)
C9 0.0235(19) 0.0213(18) 0.0323(19) -0.0003(15) 0.0032(15) -0.0001(14)
C10 0.040(2) 0.025(2) 0.046(2) 0.0073(19) 0.0081(19) -0.0060(18)
C11 0.034(2) 0.029(2) 0.039(2) -0.0098(18) 0.0037(17) -0.0024(17)
C12 0.024(2) 0.043(2) 0.041(2) -0.005(2) 0.0019(17) -0.0049(18)
C13 0.037(2) 0.0238(19) 0.0248(18) -0.0018(16) 0.0006(15) -0.0003(16)
C14 0.048(3) 0.032(2) 0.046(2) -0.004(2) 0.002(2) 0.010(2)
C15 0.060(3) 0.029(2) 0.049(3) -0.001(2) 0.004(2) -0.007(2)
C16 0.064(3) 0.033(2) 0.034(2) -0.0109(19) 0.006(2) 0.004(2)
C17 0.0196(19) 0.052(3) 0.0279(19) 0.0013(19) -0.0018(14) -0.0004(18)
C18 0.032(3) 0.082(4) 0.043(3) 0.006(3) 0.0105(19) -0.002(2)
C19 0.025(2) 0.067(3) 0.040(2) -0.010(2) -0.0102(18) 0.000(2)
C20 0.028(2) 0.063(3) 0.050(3) -0.008(2) -0.0009(19) 0.013(2)
C21 0.034(2) 0.030(2) 0.0217(17) 0.0041(16) 0.0033(14) -0.0026(17)
C22 0.052(3) 0.031(2) 0.048(3) 0.004(2) 0.014(2) -0.010(2)
C23 0.032(2) 0.040(2) 0.043(2) 0.0038(19) 0.0071(18) -0.0043(18)
C24 0.046(3) 0.053(3) 0.0223(18) 0.0097(19) 0.0031(17) 0.000(2)
C25 0.040(2) 0.026(2) 0.033(2) 0.0072(17) 0.0086(17) 0.0117(17)
C26 0.067(3) 0.030(2) 0.059(3) 0.016(2) 0.018(2) 0.021(2)
C27 0.046(3) 0.063(3) 0.034(2) 0.006(2) -0.0026(19) 0.020(2)
C28 0.060(3) 0.040(2) 0.029(2) 0.0165(19) 0.0124(19) 0.014(2)
C29 0.033(2) 0.0192(18) 0.039(2) -0.0100(16) 0.0017(17) -0.0039(15)
C30 0.040(3) 0.026(2) 0.065(3) 0.000(2) 0.013(2) -0.0047(18)
C31 0.053(3) 0.033(2) 0.062(3) -0.027(2) 0.004(2) -0.010(2)
C32 0.029(2) 0.041(2) 0.042(2) -0.005(2) -0.0042(18) -0.0032(18)
C33 0.027(2) 0.033(2) 0.0245(18) -0.0033(16) 0.0063(15) 0.0019(16)
C34 0.034(2) 0.044(2) 0.037(2) -0.0044(19) 0.0128(17) 0.0107(19)
C35 0.037(2) 0.056(3) 0.030(2) 0.008(2) 0.0104(17) 0.007(2)
C36 0.034(2) 0.042(2) 0.048(2) 0.000(2) 0.0136(19) -0.0094(19)

loop_
_atom_type_symbol
_atom_type_description
_atom_type_scat_dispersion_real
_atom_type_scat_dispersion_imag
_atom_type_scat_source
C C 0.0033 0.0016 'International Tables Vol C Tables 4.2.6.8 and 6.1.1.4'
H H 0.0000 0.0000 'International Tables Vol C Tables 4.2.6.8 and 6.1.1.4'
O O 0.0106 0.0060 'International Tables Vol C Tables 4.2.6.8 and 6.1.1.4'
Si Si 0.0817 0.0704 'International Tables Vol C Tables 4.2.6.8 and 6.1.1.4'
Cl Cl 0.1484 0.1585 'International Tables Vol C Tables 4.2.6.8 and 6.1.1.4'
Mo Mo -1.6832 0.6857 'International Tables Vol C Tables 4.2.6.8 and 6.1.1.4'

loop_
_geom_angle_atom_site_label_1
_geom_angle_atom_site_label_2
_geom_angle_atom_site_label_3
_geom_angle
_geom_angle_site_symmetry_1
_geom_angle_site_symmetry_3
_geom_angle_publ_flag
O2 Mo1 O3 116.11(10) . . ?
O2 Mo1 O1 115.18(10) . . ?
O3 Mo1 O1 115.50(10) . . ?
O2 Mo1 Cl1 98.59(8) . . ?
O3 Mo1 Cl1 104.02(8) . . ?
O1 Mo1 Cl1 104.22(8) . . ?
O1 Si1 C1 107.72(14) . . ?
O1 Si1 C5 104.81(14) . . ?
C1 Si1 C5 113.08(16) . . ?
O1 Si1 C9 105.50(14) . . ?
C1 Si1 C9 112.95(16) . . ?
C5 Si1 C9 112.04(16) . . ?
O2 Si2 C13 105.85(14) . . ?
O2 Si2 C17 104.43(15) . . ?
C13 Si2 C17 113.25(18) . . ?
O2 Si2 C21 107.53(15) . . ?
C13 Si2 C21 111.53(17) . . ?
C17 Si2 C21 113.52(17) . . ?
O3 Si3 C25 105.55(14) . . ?
O3 Si3 C29 107.33(14) . . ?
C25 Si3 C29 112.41(18) . . ?
O3 Si3 C33 105.40(14) . . ?
C25 Si3 C33 112.01(17) . . ?
C29 Si3 C33 113.45(17) . . ?
Si1 O1 Mo1 165.26(15) . . ?
Si2 O2 Mo1 170.10(16) . . ?
Si3 O3 Mo1 163.53(15) . . ?
C4 C1 C3 108.2(3) . . ?
C4 C1 C2 105.4(3) . . ?
C3 C1 C2 107.6(3) . . ?
C4 C1 Si1 111.1(2) . . ?
C3 C1 Si1 112.1(3) . . ?
C2 C1 Si1 112.1(3) . . ?
C8 C5 C7 108.0(3) . . ?
C8 C5 C6 105.5(3) . . ?
C7 C5 C6 107.7(3) . . ?
C8 C5 Si1 112.6(2) . . ?
C7 C5 Si1 113.5(3) . . ?
C6 C5 Si1 109.1(3) . . ?
C10 C9 C11 108.3(3) . . ?
C10 C9 C12 108.1(3) . . ?
C11 C9 C12 107.2(3) . . ?
C10 C9 Si1 111.6(3) . . ?
C11 C9 Si1 112.1(3) . . ?
C12 C9 Si1 109.5(2) . . ?
C14 C13 C16 108.9(3) . . ?
C14 C13 C15 105.1(3) . . ?
C16 C13 C15 106.9(3) . . ?
C14 C13 Si2 110.4(3) . . ?
C16 C13 Si2 114.3(3) . . ?
C15 C13 Si2 110.7(3) . . ?
C19 C17 C18 108.4(4) . . ?
C19 C17 C20 106.5(3) . . ?
C18 C17 C20 106.5(4) . . ?
C19 C17 Si2 113.2(3) . . ?
C18 C17 Si2 110.8(3) . . ?
C20 C17 Si2 111.2(3) . . ?
C22 C21 C23 105.1(3) . . ?
C22 C21 C24 109.3(3) . . ?
C23 C21 C24 106.9(3) . . ?
C22 C21 Si2 112.5(3) . . ?
C23 C21 Si2 110.9(3) . . ?
C24 C21 Si2 111.7(3) . . ?
C27 C25 C26 108.5(3) . . ?
C27 C25 C28 105.6(3) . . ?
C26 C25 C28 108.2(3) . . ?
C27 C25 Si3 111.7(3) . . ?
C26 C25 Si3 113.1(3) . . ?
C28 C25 Si3 109.4(3) . . ?
C30 C29 C31 108.6(3) . . ?
C30 C29 C32 104.9(3) . . ?
C31 C29 C32 108.4(3) . . ?
C30 C29 Si3 112.5(3) . . ?
C31 C29 Si3 111.9(3) . . ?
C32 C29 Si3 110.3(2) . . ?
C36 C33 C35 105.7(3) . . ?
C36 C33 C34 109.0(3) . . ?
C35 C33 C34 107.2(3) . . ?
C36 C33 Si3 110.3(2) . . ?
C35 C33 Si3 112.7(3) . . ?
C34 C33 Si3 111.7(3) . . ?

loop_
_geom_bond_atom_site_label_1
_geom_bond_atom_site_label_2
_geom_bond_distance
_geom_bond_site_symmetry_2
_geom_bond_publ_flag
Mo1 O2 1.865(2) . ?
Mo1 O3 1.869(2) . ?
Mo1 O1 1.873(2) . ?
Mo1 Cl1 2.2980(10) . ?
Si1 O1 1.670(2) . ?
Si1 C1 1.917(4) . ?
Si1 C5 1.919(4) . ?
Si1 C9 1.936(4) . ?
Si2 O2 1.660(2) . ?
Si2 C13 1.910(4) . ?
Si2 C17 1.909(4) . ?
Si2 C21 1.921(4) . ?
Si3 O3 1.673(2) . ?
Si3 C25 1.920(4) . ?
Si3 C29 1.921(4) . ?
Si3 C33 1.922(4) . ?
C1 C4 1.548(5) . ?
C1 C3 1.549(5) . ?
C1 C2 1.544(5) . ?
C5 C8 1.538(5) . ?
C5 C7 1.546(5) . ?
C5 C6 1.534(5) . ?
C9 C10 1.532(5) . ?
C9 C11 1.538(5) . ?
C9 C12 1.543(5) . ?
C13 C14 1.541(5) . ?
C13 C16 1.534(5) . ?
C13 C15 1.551(6) . ?
C17 C19 1.534(5) . ?
C17 C18 1.543(6) . ?
C17 C20 1.548(6) . ?
C21 C22 1.519(5) . ?
C21 C23 1.545(5) . ?
C21 C24 1.537(5) . ?
C25 C27 1.540(6) . ?
C25 C26 1.536(5) . ?
C25 C28 1.539(5) . ?
C29 C30 1.540(6) . ?
C29 C31 1.539(5) . ?
C29 C32 1.552(5) . ?
C33 C36 1.544(5) . ?
C33 C35 1.536(5) . ?
C33 C34 1.549(5) . ?

loop_
_cod_related_entry_id
_cod_related_entry_database
_cod_related_entry_code
1 ChemSpider 30660802
